data_1550126
loop_
_publ_author_name
'Yoshinari, Nobuto'
'Yamashita, Satoshi'
'Fukuda, Yosuke'
'Nakazawa, Yasuhiro'
'Konno, Takumi'

_publ_section_title
;
 Mobility of hydrated alkali metal ions in metallosupramolecular ionic
 crystals
;
_journal_name_full 'Chemical Science'
_journal_paper_doi 10.1039/C8SC04204G
_journal_year 2019
_chemical_absolute_configuration rm
_chemical_formula_sum 'C36 H60 K6 N12 O68 Rh4 S12 Zn4'
_chemical_formula_weight 3041.40
_space_group_crystal_system cubic
_space_group_IT_number 198
_space_group_name_Hall 'P 2ac 2ab 3'
_space_group_name_H-M_alt 'P 21 3'
_symmetry_space_group_name_Hall 'P 2ac 2ab 3'
_symmetry_space_group_name_H-M 'P 21 3'
_atom_sites_solution_hydrogens geom
_audit_creation_method SHELXL-2014/7
_audit_update_record
;
2017-10-10 deposited with the CCDC.
2018-10-22 downloaded from the CCDC.
;
_cell_angle_alpha 90
_cell_angle_beta 90
_cell_angle_gamma 90
_cell_formula_units_Z 4
_cell_length_a 23.52570(10)
_cell_length_b 23.52570(10)
_cell_length_c 23.52570(10)
_cell_measurement_reflns_used 429647
_cell_measurement_temperature 100(2)
_cell_measurement_theta_max 29.444
_cell_measurement_theta_min 1.634
_cell_volume 13020.50(10)
_computing_cell_refinement HKL3000
_computing_data_collection 'PAL ADSC Quantum-210 ADX Program'
_computing_data_reduction HKL3000
_computing_molecular_graphics 'Yadokari-XG 2009 (Wakita Nemoto et al., 2009)'
_computing_publication_material 'Yadokari-XG 2009 (Wakita, Nemoto et al., 2009)'
_computing_structure_refinement 'SHELXL-2014 (Sheldrick, 2014)'
_computing_structure_solution 'SHELXS-2014 (Sheldrick, 2014)'
_diffrn_ambient_temperature 100(2)
_diffrn_measured_fraction_theta_full 0.999
_diffrn_measured_fraction_theta_max 1.000
_diffrn_measurement_device_type 'ADSC Q210 CCD area-detector'
_diffrn_measurement_method 'omega scans'
_diffrn_radiation_monochromator 'Si(111) double crystal monochromator'
_diffrn_radiation_wavelength 0.600
_diffrn_reflns_av_R_equivalents 0.0406
_diffrn_reflns_av_unetI/netI 0.0107
_diffrn_reflns_Laue_measured_fraction_full 0.999
_diffrn_reflns_Laue_measured_fraction_max 1.000
_diffrn_reflns_limit_h_max 38
_diffrn_reflns_limit_h_min -38
_diffrn_reflns_limit_k_max 38
_diffrn_reflns_limit_k_min -38
_diffrn_reflns_limit_l_max 37
_diffrn_reflns_limit_l_min -38
_diffrn_reflns_number 429647
_diffrn_reflns_point_group_measured_fraction_full 0.999
_diffrn_reflns_point_group_measured_fraction_max 0.999
_diffrn_reflns_theta_full 21.100
_diffrn_reflns_theta_max 29.444
_diffrn_reflns_theta_min 1.634
_diffrn_source 'PLSII 2D bending magnet'
_exptl_absorpt_coefficient_mu 1.054
_exptl_absorpt_correction_T_max 0.806
_exptl_absorpt_correction_T_min 0.777
_exptl_absorpt_correction_type empirical
_exptl_crystal_colour yellow
_exptl_crystal_density_diffrn 1.552
_exptl_crystal_description block
_exptl_crystal_F_000 6040
_exptl_crystal_size_max 0.18
_exptl_crystal_size_mid 0.15
_exptl_crystal_size_min 0.14
_refine_diff_density_max 1.493
_refine_diff_density_min -2.527
_refine_diff_density_rms 0.217
_refine_ls_abs_structure_details
;
 Flack x determined using 8979 quotients [(I+)-(I-)]/[(I+)+(I-)]
 (Parsons, Flack and Wagner, Acta Cryst. B69 (2013) 249-259).
;
_refine_ls_abs_structure_Flack 0.0260(17)
_refine_ls_extinction_method none
_refine_ls_goodness_of_fit_ref 1.103
_refine_ls_hydrogen_treatment constr
_refine_ls_matrix_type full
_refine_ls_number_parameters 425
_refine_ls_number_reflns 20049
_refine_ls_number_restraints 13
_refine_ls_restrained_S_all 1.107
_refine_ls_R_factor_all 0.0581
_refine_ls_R_factor_gt 0.0575
_refine_ls_shift/su_max 0.002
_refine_ls_shift/su_mean 0.000
_refine_ls_structure_factor_coef Fsqd
_refine_ls_weighting_details 'w=1/[\s^2^(Fo^2^)+(0.1142P)^2^+3.2399P] where P=(Fo^2^+2Fc^2^)/3'
_refine_ls_weighting_scheme calc
_refine_ls_wR_factor_gt 0.1502
_refine_ls_wR_factor_ref 0.1513
_reflns_Friedel_coverage 0.891
_reflns_Friedel_fraction_full 0.998
_reflns_Friedel_fraction_max 0.999
_reflns_number_gt 19536
_reflns_number_total 20049
_reflns_threshold_expression 'I > 2\s(I)'
_cod_data_source_file c8sc04204g2.cif
_cod_data_source_block K6-1
_cod_original_cell_volume 13020.50(17)
_cod_database_code 1550126
_shelx_shelxl_version_number 2014/7
_shelx_space_group_comment
;
The symmetry employed for this shelxl refinement is uniquely defined
by the following loop, which should always be used as a source of
symmetry information in preference to the above space-group names.
They are only intended as comments.
;
_shelx_estimated_absorpt_t_min 0.902
_shelx_estimated_absorpt_t_max 0.902
_exptl_absorpt_special_details
;
(<i>HKL3000sm</i> SCALEPACK; Otwinowski & Minor, 1997)
;

loop_
_space_group_symop_operation_xyz
'x, y, z'
'-x+1/2, -y, z+1/2'
'x+1/2, -y+1/2, -z'
'-x, y+1/2, -z+1/2'
'z, x, y'
'y, z, x'
'-z+1/2, -x, y+1/2'
'-y, z+1/2, -x+1/2'
'z+1/2, -x+1/2, -y'
'-y+1/2, -z, x+1/2'
'-z, x+1/2, -y+1/2'
'y+1/2, -z+1/2, -x'

loop_
_atom_site_label
_atom_site_type_symbol
_atom_site_fract_x
_atom_site_fract_y
_atom_site_fract_z
_atom_site_U_iso_or_equiv
_atom_site_adp_type
_atom_site_occupancy
_atom_site_site_symmetry_order
_atom_site_calc_flag
_atom_site_refinement_flags_posn
_atom_site_refinement_flags_adp
_atom_site_refinement_flags_occupancy
_atom_site_disorder_assembly
_atom_site_disorder_group
Rh1 Rh 0.35310(2) 0.35310(2) 0.35310(2) 0.03020(8) Uani 1 3 d S T P . .
Rh2 Rh 0.50283(2) 0.59317(2) 0.36318(2) 0.03339(7) Uani 1 1 d . . . . .
Zn1 Zn 0.38674(2) 0.49641(2) 0.42985(2) 0.02626(7) Uani 1 1 d . . . . .
Zn2 Zn 0.50191(2) 0.50191(2) 0.50191(2) 0.02861(10) Uani 1 3 d S T P . .
S1 S 0.31676(3) 0.43313(4) 0.39917(3) 0.02919(13) Uani 1 1 d . . . . .
S2 S 0.41256(4) 0.55401(4) 0.35331(4) 0.03229(14) Uani 1 1 d . . . . .
S3 S 0.50271(5) 0.59355(4) 0.46266(4) 0.03665(16) Uani 1 1 d . . . . .
S4 S 0.55105(4) 0.50665(4) 0.35464(5) 0.03694(17) Uani 1 1 d . . . . .
O1 O 0.45396(9) 0.45396(9) 0.45396(9) 0.0248(6) Uani 1 3 d S T P . .
O2 O 0.2317(5) 0.4205(7) 0.2032(3) 0.156(7) Uani 1 1 d . . . . .
O3 O 0.1807(7) 0.4582(10) 0.2501(9) 0.195(8) Uani 1 1 d . U . . .
O4 O 0.3949(6) 0.7637(4) 0.3762(8) 0.166(6) Uani 1 1 d . U . . .
O5 O 0.3209(3) 0.7272(3) 0.3300(3) 0.0782(17) Uani 1 1 d . . . . .
O6 O 0.6816(5) 0.6836(8) 0.3919(7) 0.179(8) Uani 1 1 d . . . . .
O7 O 0.6624(4) 0.7067(4) 0.4798(5) 0.113(3) Uani 1 1 d D . . . .
O8 O 0.5248(5) 0.5895(4) 0.1608(3) 0.095(2) Uani 1 1 d . . . . .
O9 O 0.6001(7) 0.5317(6) 0.1669(5) 0.171(8) Uani 1 1 d . . . . .
N1 N 0.30744(19) 0.3816(2) 0.28251(17) 0.0452(8) Uani 1 1 d . . . . .
H1 H 0.3318 0.3979 0.2573 0.054 Uiso 1 1 calc R U . . .
H2 H 0.2908 0.3513 0.2650 0.054 Uiso 1 1 calc R U . . .
N2 N 0.46010(18) 0.67159(14) 0.36518(17) 0.0407(6) Uani 1 1 d . . . . .
H3 H 0.4579 0.6837 0.4019 0.049 Uiso 1 1 calc R U . . .
H4 H 0.4808 0.6976 0.3454 0.049 Uiso 1 1 calc R U . . .
N3 N 0.5813(2) 0.63449(17) 0.3702(2) 0.0490(9) Uani 1 1 d . . . . .
H5 H 0.6096 0.6090 0.3635 0.059 Uiso 1 1 calc R U . . .
H6 H 0.5835 0.6620 0.3431 0.059 Uiso 1 1 calc R U . . .
N4 N 0.5091(2) 0.59714(16) 0.27404(18) 0.0456(8) Uani 1 1 d . . . . .
H7 H 0.4755 0.5861 0.2584 0.055 Uiso 1 1 calc R U . . .
H8 H 0.5158 0.6337 0.2633 0.055 Uiso 1 1 calc R U . . .
C1 C 0.28837(19) 0.4688(2) 0.3360(2) 0.0425(8) Uani 1 1 d . . . . .
H9 H 0.2591 0.4969 0.3471 0.051 Uiso 1 1 calc R U . . .
H10 H 0.3192 0.4888 0.3156 0.051 Uiso 1 1 calc R U . . .
C2 C 0.2626(2) 0.4237(3) 0.2985(2) 0.0484(10) Uani 1 1 d . . . . .
H11 H 0.2330 0.4033 0.3212 0.058 Uiso 1 1 calc R U . . .
C3 C 0.2335(3) 0.4476(4) 0.2447(3) 0.071(2) Uani 1 1 d . . . . .
C4 C 0.3706(2) 0.61823(18) 0.3669(2) 0.0449(8) Uani 1 1 d . . . . .
H12 H 0.3324 0.6144 0.3495 0.054 Uiso 1 1 calc R U . . .
H13 H 0.3658 0.6238 0.4083 0.054 Uiso 1 1 calc R U . . .
C5 C 0.4020(2) 0.66911(19) 0.3409(2) 0.0445(8) Uani 1 1 d . . . . .
H14 H 0.4053 0.6627 0.2990 0.053 Uiso 1 1 calc R U . . .
C6 C 0.3697(4) 0.7246(3) 0.3505(4) 0.0709(19) Uani 1 1 d . . . . .
C7 C 0.5768(3) 0.6167(3) 0.4731(3) 0.0550(12) Uani 1 1 d . . . . .
H15 H 0.5814 0.6339 0.5112 0.066 Uiso 1 1 calc R U . . .
H16 H 0.6028 0.5838 0.4700 0.066 Uiso 1 1 calc R U . . .
C8 C 0.5904(3) 0.6606(2) 0.4267(3) 0.0559(12) Uani 1 1 d . . . . .
H17 H 0.5633 0.6931 0.4309 0.067 Uiso 1 1 calc R U . . .
C9 C 0.6518(4) 0.6839(4) 0.4334(6) 0.088(3) Uani 1 1 d . . . . .
C10 C 0.5472(3) 0.5008(2) 0.2776(2) 0.0538(13) Uani 1 1 d . . . . .
H18 H 0.5772 0.4748 0.2635 0.065 Uiso 1 1 calc R U . . .
H19 H 0.5098 0.4852 0.2661 0.065 Uiso 1 1 calc R U . . .
C11 C 0.5554(4) 0.5602(2) 0.2524(3) 0.0621(17) Uani 1 1 d . . . . .
H20 H 0.5926 0.5757 0.2659 0.075 Uiso 1 1 calc R U . . .
C12 C 0.5565(7) 0.5568(4) 0.1865(4) 0.108(5) Uani 1 1 d . . . . .
K1 K 0.28518(16) 0.71482(16) 0.21482(16) 0.0965(13) Uani 1 3 d S T P . .
K2 K 0.4000(4) 0.6000(4) 0.1000(4) 0.239(7) Uani 1 3 d S T P . .
K3A K 0.1943(5) 0.2879(5) 0.2006(5) 0.106(2) Uiso 0.3333 1 d . . P . 1
K4A K 0.2580(7) 0.8229(8) 0.3488(7) 0.146(5) Uiso 0.3333 1 d . . P . 1
K5A K 0.7268(6) 0.8017(6) 0.4921(6) 0.124(3) Uiso 0.3333 1 d . . P A 1
K6A K 0.4774(7) 0.4185(7) 0.1657(8) 0.146(5) Uiso 0.3333 1 d . . P . 1
O10 O 0.7287(7) 0.8191(8) 0.6083(7) 0.158(6) Uani 1 1 d . . . . .
O11 O 0.3100(18) 0.3009(18) 0.1738(19) 0.240(16) Uiso 0.6666 1 d . . P . 1
O12 O 0.2871(7) 0.5979(7) 0.2415(7) 0.104(4) Uiso 0.6666 1 d . . P . 1
O13 O 0.3731(5) 0.4579(6) 0.2022(4) 0.140(5) Uani 1 1 d . . . . .
O14 O 0.3956(10) 0.5764(9) 0.2118(6) 0.192(9) Uani 1 1 d . . . . .
O15 O 0.5811(7) 0.3659(7) 0.1884(11) 0.192(8) Uani 1 1 d . . . . .
O16 O 0.6910(6) 0.5691(9) 0.3292(10) 0.191(9) Uani 1 1 d . . . . .
O17 O 0.6678(9) 0.6167(8) 0.0994(12) 0.226(12) Uani 1 1 d . . . . .
O18 O 0.5012(10) 0.7897(16) 0.4240(16) 0.34(2) Uani 1 1 d . . . . .
O19 O 0.2022(13) 0.180(2) 0.135(3) 0.42(5) Uani 1 1 d . . . . .
O20 O 0.409(3) 0.7208(18) 0.4919(16) 0.42(3) Uani 1 1 d . . . . .
O21 O 0.4997(7) 0.7422(8) 0.2776(8) 0.200(10) Uani 1 1 d . . . . .
O22 O 0.347(3) 0.926(3) 0.595(3) 0.19(2) Uiso 0.3333 1 d . . P B 1
O23 O 0.6184(11) 0.4550(11) 0.0830(12) 0.123(7) Uiso 0.5 1 d . . P C 1
O24 O 0.452(2) 0.487(2) 0.070(2) 0.28(2) Uiso 0.6666 1 d . . P . 1
O25 O 0.145(3) 0.854(3) 0.403(2) 0.24(2) Uiso 0.5 1 d . . P . 1
O26 O 0.5994(18) 0.753(2) 0.5558(17) 0.207(17) Uiso 0.5 1 d D . P D 1
O27 O 0.3943(19) 0.8538(19) 0.4383(19) 0.191(15) Uiso 0.5 1 d . . P E 1

loop_
_atom_site_aniso_label
_atom_site_aniso_U_11
_atom_site_aniso_U_22
_atom_site_aniso_U_33
_atom_site_aniso_U_23
_atom_site_aniso_U_13
_atom_site_aniso_U_12
Rh1 0.03020(8) 0.03020(8) 0.03020(8) -0.00159(7) -0.00159(7) -0.00159(7)
Rh2 0.03845(13) 0.02483(10) 0.03690(12) 0.00540(8) 0.00683(9) -0.00123(8)
Zn1 0.02730(14) 0.02632(14) 0.02517(13) 0.00213(10) 0.00232(10) 0.00396(11)
Zn2 0.02861(10) 0.02861(10) 0.02861(10) -0.00037(11) -0.00037(11) -0.00037(11)
S1 0.0249(3) 0.0324(3) 0.0302(3) 0.0030(2) -0.0002(2) 0.0032(2)
S2 0.0375(3) 0.0285(3) 0.0309(3) 0.0060(2) 0.0037(3) 0.0012(2)
S3 0.0441(4) 0.0272(3) 0.0387(4) 0.0008(3) -0.0008(3) -0.0030(3)
S4 0.0369(4) 0.0276(3) 0.0464(4) 0.0062(3) 0.0134(3) -0.0002(3)
O1 0.0248(6) 0.0248(6) 0.0248(6) 0.0009(6) 0.0009(6) 0.0009(6)
O2 0.154(9) 0.271(17) 0.043(3) 0.000(5) -0.028(4) 0.119(11)
O3 0.115(9) 0.252(17) 0.217(15) 0.114(14) -0.040(10) 0.030(10)
O4 0.134(8) 0.080(5) 0.284(16) -0.077(8) -0.078(10) 0.055(5)
O5 0.071(3) 0.066(3) 0.098(4) 0.012(3) -0.001(3) 0.028(3)
O6 0.093(6) 0.247(17) 0.197(14) -0.103(14) 0.056(8) -0.099(10)
O7 0.102(5) 0.097(5) 0.139(8) 0.007(5) -0.033(5) -0.061(5)
O8 0.144(7) 0.080(4) 0.060(3) 0.004(3) 0.012(4) 0.019(5)
O9 0.244(15) 0.168(11) 0.100(6) 0.061(7) 0.108(9) 0.126(11)
N1 0.0453(17) 0.054(2) 0.0361(15) -0.0030(14) -0.0118(13) 0.0008(15)
N2 0.0504(17) 0.0285(11) 0.0430(16) 0.0066(11) 0.0049(13) 0.0008(11)
N3 0.0476(18) 0.0344(14) 0.065(2) 0.0099(15) 0.0094(17) -0.0046(13)
N4 0.061(2) 0.0317(13) 0.0438(16) 0.0087(12) 0.0146(15) 0.0028(13)
C1 0.0405(17) 0.0463(19) 0.0408(17) 0.0102(14) -0.0091(14) 0.0077(15)
C2 0.0375(17) 0.068(3) 0.0393(18) 0.0110(18) -0.0119(14) -0.0004(18)
C3 0.052(3) 0.105(6) 0.055(3) 0.029(3) -0.022(2) 0.005(3)
C4 0.0446(19) 0.0350(15) 0.055(2) 0.0070(15) 0.0051(17) 0.0085(14)
C5 0.048(2) 0.0340(15) 0.052(2) 0.0126(15) 0.0009(17) 0.0058(14)
C6 0.074(4) 0.041(2) 0.098(5) 0.003(3) -0.008(4) 0.018(2)
C7 0.054(3) 0.046(2) 0.064(3) 0.009(2) -0.011(2) -0.018(2)
C8 0.057(3) 0.0381(18) 0.072(3) 0.004(2) 0.001(2) -0.0170(19)
C9 0.064(4) 0.069(4) 0.132(9) -0.007(5) 0.008(5) -0.036(4)
C10 0.083(4) 0.0352(16) 0.0433(19) 0.0074(15) 0.029(2) 0.011(2)
C11 0.085(4) 0.045(2) 0.056(3) 0.019(2) 0.036(3) 0.012(2)
C12 0.180(12) 0.079(5) 0.065(4) 0.033(4) 0.070(7) 0.048(7)
K1 0.0965(13) 0.0965(13) 0.0965(13) 0.0168(16) -0.0168(16) -0.0168(16)
K2 0.239(7) 0.239(7) 0.239(7) -0.018(8) 0.018(8) 0.018(8)
O10 0.142(10) 0.182(14) 0.150(12) 0.043(10) -0.053(10) -0.035(10)
O13 0.117(7) 0.206(13) 0.096(6) 0.077(7) -0.053(5) -0.052(8)
O14 0.28(2) 0.208(16) 0.092(7) 0.018(9) -0.036(10) -0.115(17)
O15 0.125(10) 0.144(12) 0.31(2) -0.034(15) -0.001(14) 0.045(9)
O16 0.097(8) 0.199(17) 0.28(2) -0.087(17) 0.011(11) 0.013(9)
O17 0.193(17) 0.155(14) 0.33(3) 0.099(18) 0.095(19) -0.023(12)
O18 0.138(15) 0.45(5) 0.42(5) -0.29(4) 0.01(2) 0.00(2)
O19 0.20(2) 0.33(5) 0.73(12) -0.26(7) 0.10(4) 0.03(3)
O20 0.65(9) 0.35(5) 0.25(4) 0.01(4) -0.22(5) -0.02(6)
O21 0.171(13) 0.222(16) 0.207(15) 0.166(14) -0.054(12) -0.097(12)

loop_
_atom_type_symbol
_atom_type_description
_atom_type_scat_dispersion_real
_atom_type_scat_dispersion_imag
_atom_type_scat_source
K K 0.1570 0.1799 'International Tables Vol C Tables 4.2.6.8 and 6.1.1.4'
Zn Zn 0.3303 1.0646 'International Tables Vol C Tables 4.2.6.8 and 6.1.1.4'
Rh Rh -1.7730 0.6788 'International Tables Vol C Tables 4.2.6.8 and 6.1.1.4'
C C 0.0018 0.0011 'International Tables Vol C Tables 4.2.6.8 and 6.1.1.4'
H H 0.0000 0.0000 'International Tables Vol C Tables 4.2.6.8 and 6.1.1.4'
O O 0.0071 0.0042 'International Tables Vol C Tables 4.2.6.8 and 6.1.1.4'
N N 0.0038 0.0023 'International Tables Vol C Tables 4.2.6.8 and 6.1.1.4'
S S 0.0938 0.0884 'International Tables Vol C Tables 4.2.6.8 and 6.1.1.4'

loop_
_geom_angle_atom_site_label_1
_geom_angle_atom_site_label_2
_geom_angle_atom_site_label_3
_geom_angle
_geom_angle_site_symmetry_1
_geom_angle_site_symmetry_3
N1 Rh1 N1 90.66(18) 6 5
N1 Rh1 N1 90.66(18) 6 .
N1 Rh1 N1 90.66(18) 5 .
N1 Rh1 S1 176.09(14) 6 .
N1 Rh1 S1 88.54(13) 5 .
N1 Rh1 S1 85.52(13) . .
N1 Rh1 S1 85.51(13) 6 6
N1 Rh1 S1 176.09(14) 5 6
N1 Rh1 S1 88.54(13) . 6
S1 Rh1 S1 95.22(3) . 6
N1 Rh1 S1 88.54(13) 6 5
N1 Rh1 S1 85.51(13) 5 5
N1 Rh1 S1 176.08(14) . 5
S1 Rh1 S1 95.22(3) . 5
S1 Rh1 S1 95.22(3) 6 5
N3 Rh2 N2 90.71(17) . .
N3 Rh2 N4 89.8(2) . .
N2 Rh2 N4 90.96(15) . .
N3 Rh2 S2 175.54(12) . .
N2 Rh2 S2 85.02(12) . .
N4 Rh2 S2 88.96(14) . .
N3 Rh2 S4 89.04(12) . .
N2 Rh2 S4 176.32(11) . .
N4 Rh2 S4 85.36(11) . .
S2 Rh2 S4 95.14(3) . .
N3 Rh2 S3 85.41(15) . .
N2 Rh2 S3 88.48(11) . .
N4 Rh2 S3 175.20(14) . .
S2 Rh2 S3 95.75(4) . .
S4 Rh2 S3 95.16(4) . .
O1 Zn1 S2 108.06(3) . .
O1 Zn1 S1 109.55(10) . .
S2 Zn1 S1 108.38(3) . .
O1 Zn1 S4 108.50(9) . 5
S2 Zn1 S4 111.12(4) . 5
S1 Zn1 S4 111.17(4) . 5
O1 Zn2 S3 107.94(3) . 6
O1 Zn2 S3 107.94(3) . .
S3 Zn2 S3 110.95(3) 6 .
O1 Zn2 S3 107.94(3) . 5
S3 Zn2 S3 110.96(3) 6 5
S3 Zn2 S3 110.95(3) . 5
C1 S1 Zn1 102.47(17) . .
C1 S1 Rh1 97.25(16) . .
Zn1 S1 Rh1 113.56(3) . .
C1 S1 K6A 67.9(3) . 5
Zn1 S1 K6A 117.2(3) . 5
Rh1 S1 K6A 129.1(3) . 5
C4 S2 Rh2 98.52(17) . .
C4 S2 Zn1 101.76(16) . .
Rh2 S2 Zn1 112.98(4) . .
C7 S3 Rh2 97.6(2) . .
C7 S3 Zn2 103.15(19) . .
Rh2 S3 Zn2 112.96(4) . .
C10 S4 Rh2 97.33(16) . .
C10 S4 Zn1 103.6(2) . 6
Rh2 S4 Zn1 112.17(4) . 6
Zn2 O1 Zn1 109.86(11) . 6
Zn2 O1 Zn1 109.86(11) . 5
Zn1 O1 Zn1 109.08(11) 6 5
Zn2 O1 Zn1 109.86(11) . .
Zn1 O1 Zn1 109.08(11) 6 .
Zn1 O1 Zn1 109.08(11) 5 .
C3 O2 K3A 123.4(10) . .
C3 O3 O21 56.3(12) . 7_564
C6 O5 K4A 118.5(7) . .
C6 O5 K1 129.4(7) . .
K4A O5 K1 94.5(4) . .
C9 O6 K3A 160.6(16) . 8_655
C9 O7 K5A 124.2(8) . .
C12 O8 K2 143.6(10) . .
C12 O9 K5A 125.7(12) . 10_664
C2 N1 Rh1 112.1(3) . .
C2 N1 H1 109.2 . .
Rh1 N1 H1 109.2 . .
C2 N1 H2 109.2 . .
Rh1 N1 H2 109.2 . .
H1 N1 H2 107.9 . .
C5 N2 Rh2 113.5(3) . .
C5 N2 H3 108.9 . .
Rh2 N2 H3 108.9 . .
C5 N2 H4 108.9 . .
Rh2 N2 H4 108.9 . .
H3 N2 H4 107.7 . .
C8 N3 Rh2 113.0(3) . .
C8 N3 H5 109.0 . .
Rh2 N3 H5 109.0 . .
C8 N3 H6 109.0 . .
Rh2 N3 H6 109.0 . .
H5 N3 H6 107.8 . .
C11 N4 Rh2 111.5(4) . .
C11 N4 H7 109.3 . .
Rh2 N4 H7 109.3 . .
C11 N4 H8 109.3 . .
Rh2 N4 H8 109.3 . .
H7 N4 H8 108.0 . .
C2 C1 S1 107.5(3) . .
C2 C1 K6A 91.9(4) . 5
S1 C1 K6A 82.9(3) . 5
C2 C1 H9 110.2 . .
S1 C1 H9 110.2 . .
K6A C1 H9 40.4 5 .
C2 C1 H10 110.2 . .
S1 C1 H10 110.2 . .
K6A C1 H10 148.2 5 .
H9 C1 H10 108.5 . .
N1 C2 C1 109.2(4) . .
N1 C2 C3 110.3(5) . .
C1 C2 C3 113.8(6) . .
N1 C2 H11 107.8 . .
C1 C2 H11 107.8 . .
C3 C2 H11 107.8 . .
O2 C3 O21 119.2(11) . 7_564
O2 C3 O3 99.0(14) . .
O21 C3 O3 67.1(12) 7_564 .
O2 C3 C2 120.2(9) . .
O21 C3 C2 118.9(9) 7_564 .
O3 C3 C2 114.8(10) . .
C5 C4 S2 108.3(3) . .
C5 C4 H12 110.0 . .
S2 C4 H12 110.0 . .
C5 C4 H13 110.0 . .
S2 C4 H13 110.0 . .
H12 C4 H13 108.4 . .
N2 C5 C6 111.6(5) . .
N2 C5 C4 108.8(3) . .
C6 C5 C4 111.7(5) . .
N2 C5 H14 108.2 . .
C6 C5 H14 108.2 . .
C4 C5 H14 108.2 . .
O5 C6 O4 126.1(7) . .
O5 C6 C5 116.2(7) . .
O4 C6 C5 117.6(8) . .
O5 C6 K4A 43.3(5) . .
O4 C6 K4A 83.0(6) . .
C5 C6 K4A 159.4(6) . .
C8 C7 S3 107.6(4) . .
C8 C7 H15 110.2 . .
S3 C7 H15 110.2 . .
C8 C7 H16 110.2 . .
S3 C7 H16 110.2 . .
H15 C7 H16 108.5 . .
N3 C8 C7 109.2(4) . .
N3 C8 C9 111.8(7) . .
C7 C8 C9 111.1(7) . .
N3 C8 H17 108.2 . .
C7 C8 H17 108.2 . .
C9 C8 H17 108.2 . .
O6 C9 O7 126.8(9) . .
O6 C9 C8 117.3(11) . .
O7 C9 C8 115.4(10) . .
O6 C9 K3A 12.5(11) . 8_655
O7 C9 K3A 130.8(6) . 8_655
C8 C9 K3A 110.2(7) . 8_655
C11 C10 S4 108.0(4) . .
C11 C10 H18 110.1 . .
S4 C10 H18 110.1 . .
C11 C10 H19 110.1 . .
S4 C10 H19 110.1 . .
H18 C10 H19 108.4 . .
N4 C11 C10 108.1(4) . .
N4 C11 C12 112.6(7) . .
C10 C11 C12 109.9(6) . .
N4 C11 H20 108.7 . .
C10 C11 H20 108.7 . .
C12 C11 H20 108.7 . .
O8 C12 O9 126.9(8) . .
O8 C12 C11 116.6(7) . .
O9 C12 C11 113.7(12) . .
O12 K1 O12 101.8(4) . 8_655
O12 K1 O12 101.8(4) . 7_564
O12 K1 O12 101.8(4) 8_655 7_564
O12 K1 O5 83.3(3) . .
O12 K1 O5 72.9(4) 8_655 .
O12 K1 O5 173.4(4) 7_564 .
O12 K1 O5 72.9(4) . 7_564
O12 K1 O5 173.4(4) 8_655 7_564
O12 K1 O5 83.3(3) 7_564 7_564
O5 K1 O5 102.30(19) . 7_564
O12 K1 O5 173.4(4) . 8_655
O12 K1 O5 83.3(3) 8_655 8_655
O12 K1 O5 72.9(4) 7_564 8_655
O5 K1 O5 102.30(19) . 8_655
O5 K1 O5 102.30(19) 7_564 8_655
O12 K1 K4A 115.8(4) . .
O12 K1 K4A 91.5(4) 8_655 .
O12 K1 K4A 136.5(4) 7_564 .
O5 K1 K4A 41.6(3) . .
O5 K1 K4A 87.5(3) 7_564 .
O5 K1 K4A 67.8(3) 8_655 .
O12 K1 K4A 91.5(4) . 7_564
O12 K1 K4A 136.5(4) 8_655 7_564
O12 K1 K4A 115.8(4) 7_564 7_564
O5 K1 K4A 67.8(3) . 7_564
O5 K1 K4A 41.6(3) 7_564 7_564
O5 K1 K4A 87.5(3) 8_655 7_564
K4A K1 K4A 46.1(4) . 7_564
O12 K1 K4A 136.5(4) . 8_655
O12 K1 K4A 115.8(4) 8_655 8_655
O12 K1 K4A 91.5(4) 7_564 8_655
O5 K1 K4A 87.5(3) . 8_655
O5 K1 K4A 67.8(3) 7_564 8_655
O5 K1 K4A 41.6(3) 8_655 8_655
K4A K1 K4A 46.1(4) . 8_655
K4A K1 K4A 46.1(4) 7_564 8_655
O12 K1 K2 63.7(3) . .
O12 K1 K2 63.7(3) 8_655 .
O12 K1 K2 63.7(3) 7_564 .
O5 K1 K2 115.94(16) . .
O5 K1 K2 115.94(16) 7_564 .
O5 K1 K2 115.94(16) 8_655 .
K4A K1 K2 153.1(2) . .
K4A K1 K2 153.1(2) 7_564 .
K4A K1 K2 153.1(2) 8_655 .
O14 K2 O14 100.0(9) . 8_655
O14 K2 O14 100.0(9) . 7_564
O14 K2 O14 100.0(9) 8_655 7_564
O14 K2 O24 142.1(12) . 7_564
O14 K2 O24 112.3(13) 8_655 7_564
O14 K2 O24 93.7(10) 7_564 7_564
O14 K2 O24 112.3(13) . 8_655
O14 K2 O24 93.7(10) 8_655 8_655
O14 K2 O24 142.1(12) 7_564 8_655
O24 K2 O24 48.5(15) 7_564 8_655
O14 K2 O24 93.7(10) . .
O14 K2 O24 142.1(12) 8_655 .
O14 K2 O24 112.3(13) 7_564 .
O24 K2 O24 48.5(15) 7_564 .
O24 K2 O24 48.5(15) 8_655 .
O14 K2 O8 65.9(5) . .
O14 K2 O8 82.7(4) 8_655 .
O14 K2 O8 165.8(6) 7_564 .
O24 K2 O8 98.2(10) 7_564 .
O24 K2 O8 50.7(10) 8_655 .
O24 K2 O8 71.0(11) . .
O14 K2 O8 82.7(4) . 7_564
O14 K2 O8 165.8(6) 8_655 7_564
O14 K2 O8 65.9(5) 7_564 7_564
O24 K2 O8 71.0(11) 7_564 7_564
O24 K2 O8 98.2(10) 8_655 7_564
O24 K2 O8 50.7(10) . 7_564
O8 K2 O8 110.9(3) . 7_564
O14 K2 O8 165.8(6) . 8_655
O14 K2 O8 65.9(5) 8_655 8_655
O14 K2 O8 82.7(4) 7_564 8_655
O24 K2 O8 50.7(10) 7_564 8_655
O24 K2 O8 71.0(11) 8_655 8_655
O24 K2 O8 98.2(10) . 8_655
O8 K2 O8 110.9(3) . 8_655
O8 K2 O8 110.9(3) 7_564 8_655
O14 K2 K1 62.2(7) . .
O14 K2 K1 62.2(7) 8_655 .
O14 K2 K1 62.2(7) 7_564 .
O24 K2 K1 151.7(9) 7_564 .
O24 K2 K1 151.7(9) 8_655 .
O24 K2 K1 151.7(9) . .
O8 K2 K1 108.0(3) . .
O8 K2 K1 108.0(3) 7_564 .
O8 K2 K1 108.0(3) 8_655 .
O14 K2 K6A 139.9(4) . 7_564
O14 K2 K6A 117.5(5) 8_655 7_564
O14 K2 K6A 61.6(6) 7_564 7_564
O24 K2 K6A 32.1(10) 7_564 7_564
O24 K2 K6A 80.6(11) 8_655 7_564
O24 K2 K6A 65.9(11) . 7_564
O8 K2 K6A 129.5(5) . 7_564
O8 K2 K6A 57.5(3) 7_564 7_564
O8 K2 K6A 53.4(3) 8_655 7_564
K1 K2 K6A 122.5(3) . 7_564
O14 K2 K6A 117.5(5) . 8_655
O14 K2 K6A 61.6(6) 8_655 8_655
O14 K2 K6A 139.9(4) 7_564 8_655
O24 K2 K6A 65.9(11) 7_564 8_655
O24 K2 K6A 32.1(10) 8_655 8_655
O24 K2 K6A 80.6(11) . 8_655
O8 K2 K6A 53.4(3) . 8_655
O8 K2 K6A 129.5(5) 7_564 8_655
O8 K2 K6A 57.5(3) 8_655 8_655
K1 K2 K6A 122.5(3) . 8_655
K6A K2 K6A 93.9(4) 7_564 8_655
O6 K3A O11 85.7(12) 7_564 5
O6 K3A O19 73.1(11) 7_564 5
O11 K3A O19 104.0(19) 5 5
O6 K3A O11 145.2(10) 7_564 .
O11 K3A O11 112(2) 5 .
O19 K3A O11 126.0(18) 5 .
O6 K3A O19 104.0(10) 7_564 .
O11 K3A O19 133.8(17) 5 .
O19 K3A O19 41(2) 5 .
O11 K3A O19 85.1(11) . .
O6 K3A K3A 114.2(6) 7_564 5
O11 K3A K3A 60.7(11) 5 5
O19 K3A K3A 64.4(9) 5 5
O11 K3A K3A 100.6(10) . 5
O19 K3A K3A 74.4(14) . 5
O6 K3A K3A 153.1(5) 7_564 6
O11 K3A K3A 109.5(11) 5 6
O19 K3A K3A 81.5(12) 5 6
O11 K3A K3A 49.9(9) . 6
O19 K3A K3A 49.4(9) . 6
K3A K3A K3A 60.0 5 6
O6 K3A O16 67.1(6) 7_564 7_564
O11 K3A O16 149.9(11) 5 7_564
O19 K3A O16 81.0(12) 5 7_564
O11 K3A O16 86.1(11) . 7_564
O19 K3A O16 68.6(14) . 7_564
K3A K3A O16 141.7(4) 5 7_564
K3A K3A O16 100.6(6) 6 7_564
O6 K3A O2 86.5(5) 7_564 .
O11 K3A O2 80.4(10) 5 .
O19 K3A O2 158.6(9) 5 .
O11 K3A O2 68.7(9) . .
O19 K3A O2 144.2(12) . .
K3A K3A O2 132.6(3) 5 .
K3A K3A O2 117.3(4) 6 .
O16 K3A O2 85.1(4) 7_564 .
O6 K3A C9 6.9(5) 7_564 7_564
O11 K3A C9 81.3(11) 5 7_564
O19 K3A C9 79.4(11) 5 7_564
O11 K3A C9 142.9(10) . 7_564
O19 K3A C9 110.8(9) . 7_564
K3A K3A C9 115.7(5) 5 7_564
K3A K3A C9 159.9(3) 6 7_564
O16 K3A C9 70.4(5) 7_564 7_564
O2 K3A C9 80.7(4) . 7_564
O6 K3A K5A 99.2(5) 7_564 4_645
O11 K3A K5A 160.8(11) 5 4_645
O19 K3A K5A 95.1(15) 5 4_645
O11 K3A K5A 54.5(9) . 4_645
O19 K3A K5A 63.3(13) . 4_645
K3A K3A K5A 131.2(4) 5 4_645
K3A K3A K5A 73.9(4) 6 4_645
O16 K3A K5A 32.6(4) 7_564 4_645
O2 K3A K5A 81.4(3) . 4_645
C9 K3A K5A 101.7(3) 7_564 4_645
O6 K3A K5A 45.3(4) 7_564 7_564
O11 K3A K5A 52.3(11) 5 7_564
O19 K3A K5A 62.8(16) 5 7_564
O11 K3A K5A 164.5(10) . 7_564
O19 K3A K5A 104.1(8) . 7_564
K3A K3A K5A 70.7(4) 5 7_564
K3A K3A K5A 128.1(4) 6 7_564
O16 K3A K5A 108.7(5) 7_564 7_564
O2 K3A K5A 107.2(4) . 7_564
C9 K3A K5A 45.4(2) 7_564 7_564
K5A K3A K5A 140.8(3) 4_645 7_564
O5 K4A O10 95.3(7) . 12_466
O5 K4A O25 137.7(14) . .
O10 K4A O25 125.4(14) 12_466 .
O5 K4A O26 147.5(10) . 12_466
O10 K4A O26 75.4(10) 12_466 12_466
O25 K4A O26 65.0(16) . 12_466
O5 K4A K4A 84.6(5) . 7_564
O10 K4A K4A 127.9(7) 12_466 7_564
O25 K4A K4A 62.5(13) . 7_564
O26 K4A K4A 125.9(9) 12_466 7_564
O5 K4A K4A 110.6(4) . 8_655
O10 K4A K4A 71.8(8) 12_466 8_655
O25 K4A K4A 76.5(10) . 8_655
O26 K4A K4A 96.2(8) 12_466 8_655
K4A K4A K4A 60.000(2) 7_564 8_655
O5 K4A O25 158.2(12) . 8_655
O10 K4A O25 96.0(11) 12_466 8_655
O25 K4A O25 29.9(17) . 8_655
O26 K4A O25 54.0(14) 12_466 8_655
K4A K4A O25 73.7(11) 7_564 8_655
K4A K4A O25 56.1(12) 8_655 8_655
O5 K4A C6 18.2(3) . .
O10 K4A C6 90.3(7) 12_466 .
O25 K4A C6 144.0(12) . .
O26 K4A C6 129.3(10) 12_466 .
K4A K4A C6 101.5(5) 7_564 .
K4A K4A C6 125.4(3) 8_655 .
O25 K4A C6 173.6(11) 8_655 .
O5 K4A K1 43.9(3) . .
O10 K4A K1 77.3(5) 12_466 .
O25 K4A K1 127.6(13) . .
O26 K4A K1 151.4(9) 12_466 .
K4A K4A K1 67.0(2) 7_564 .
K4A K4A K1 67.0(2) 8_655 .
O25 K4A K1 121.5(13) 8_655 .
C6 K4A K1 58.8(3) . .
O5 K4A K5A 72.9(4) . 3_466
O10 K4A K5A 158.0(7) 12_466 3_466
O25 K4A K5A 71.5(11) . 3_466
O26 K4A K5A 104.4(9) 12_466 3_466
K4A K4A K5A 70.6(6) 7_564 3_466
K4A K4A K5A 129.4(6) 8_655 3_466
O25 K4A K5A 101.4(10) 8_655 3_466
C6 K4A K5A 72.7(4) . 3_466
K1 K4A K5A 104.1(4) . 3_466
O5 K4A K5A 124.7(6) . 12_466
O10 K4A K5A 30.2(4) 12_466 12_466
O25 K4A K5A 97.3(13) . 12_466
O26 K4A K5A 47.4(8) 12_466 12_466
K4A K4A K5A 129.3(6) 7_564 12_466
K4A K4A K5A 70.5(6) 8_655 12_466
O25 K4A K5A 70.2(9) 8_655 12_466
C6 K4A K5A 116.2(5) . 12_466
K1 K4A K5A 104.1(4) . 12_466
K5A K4A K5A 150.6(5) 3_466 12_466
O7 K5A O10 103.7(6) . .
O7 K5A O9 112.4(6) . 9_566
O10 K5A O9 94.9(7) . 9_566
O7 K5A O16 118.3(6) . 9_566
O10 K5A O16 118.9(8) . 9_566
O9 K5A O16 106.4(6) 9_566 9_566
O7 K5A K4A 70.5(4) . 3_566
O10 K5A K4A 47.0(5) . 3_566
O9 K5A K4A 138.2(6) 9_566 3_566
O16 K5A K4A 107.8(6) 9_566 3_566
O7 K5A K4A 73.4(4) . 11_656
O10 K5A K4A 31.0(4) . 11_656
O9 K5A K4A 100.0(5) 9_566 11_656
O16 K5A K4A 142.5(7) 9_566 11_656
K4A K5A K4A 39.0(4) 3_566 11_656
O7 K5A K3A 93.3(4) . 4_655
O10 K5A K3A 156.5(6) . 4_655
O9 K5A K3A 93.5(5) 9_566 4_655
O16 K5A K3A 37.5(5) 9_566 4_655
K4A K5A K3A 128.4(4) 3_566 4_655
K4A K5A K3A 163.9(4) 11_656 4_655
O7 K5A K3A 58.4(4) . 8_655
O10 K5A K3A 159.8(6) . 8_655
O9 K5A K3A 100.6(5) 9_566 8_655
O16 K5A K3A 68.8(5) 9_566 8_655
K4A K5A K3A 113.8(4) 3_566 8_655
K4A K5A K3A 131.8(4) 11_656 8_655
K3A K5A K3A 35.4(3) 4_655 8_655
O13 K6A O15 150.2(9) . .
O13 K6A O24 82.4(11) . .
O15 K6A O24 126.2(14) . .
O13 K6A O17 79.0(7) . 7_564
O15 K6A O17 107.8(8) . 7_564
O24 K6A O17 87.2(13) . 7_564
O13 K6A C1 83.0(5) . 6
O15 K6A C1 69.2(7) . 6
O24 K6A C1 164.3(13) . 6
O17 K6A C1 84.5(6) 7_564 6
O13 K6A S1 59.8(4) . 6
O15 K6A S1 90.4(7) . 6
O24 K6A S1 140.1(12) . 6
O17 K6A S1 96.7(7) 7_564 6
C1 K6A S1 29.16(16) 6 6
O13 K6A K2 58.3(4) . .
O15 K6A K2 140.7(7) . .
O24 K6A K2 34.3(10) . .
O17 K6A K2 104.5(5) 7_564 .
C1 K6A K2 136.6(5) 6 .
S1 K6A K2 107.6(4) 6 .
K5A O10 K4A 118.7(8) . 11_656
K3A O11 K3A 69.4(12) 6 .
K5A O16 K3A 109.9(9) 10_664 8_655
K3A O19 K3A 66.2(10) 6 .
C3 O21 O3 56.6(10) 8_655 8_655
K6A O24 K2 113.6(17) . .
O25 O25 O25 60.001(7) 7_564 8_655
O25 O25 K4A 108.2(14) 7_564 .
O25 O25 K4A 82(3) 8_655 .
O25 O25 K4A 68(2) 7_564 7_564
O25 O25 K4A 100(2) 8_655 7_564
K4A O25 K4A 61.4(12) . 7_564

loop_
_geom_bond_atom_site_label_1
_geom_bond_atom_site_label_2
_geom_bond_distance
_geom_bond_site_symmetry_2
Rh1 N1 2.088(4) 6
Rh1 N1 2.088(4) 5
Rh1 N1 2.088(4) .
Rh1 S1 2.3345(9) .
Rh1 S1 2.3345(9) 6
Rh1 S1 2.3346(9) 5
Rh2 N3 2.093(4) .
Rh2 N2 2.101(4) .
Rh2 N4 2.104(4) .
Rh2 S2 2.3266(10) .
Rh2 S4 2.3387(9) .
Rh2 S3 2.3405(10) .
Zn1 O1 1.9544(14) .
Zn1 S2 2.3340(9) .
Zn1 S1 2.3340(9) .
Zn1 S4 2.3427(9) 5
Zn2 O1 1.954(4) .
Zn2 S3 2.3454(9) 6
Zn2 S3 2.3454(9) .
Zn2 S3 2.3454(9) 5
S1 C1 1.832(4) .
S1 K6A 3.731(18) 5
S2 C4 1.833(4) .
S3 C7 1.842(6) .
S4 C10 1.821(5) .
S4 Zn1 2.3426(9) 6
O1 Zn1 1.9544(14) 6
O1 Zn1 1.9544(14) 5
O2 C3 1.165(15) .
O2 K3A 3.24(2) .
O3 C3 1.273(18) .
O3 O21 1.41(2) 7_564
O4 C6 1.249(14) .
O5 C6 1.246(11) .
O5 K4A 2.729(19) .
O5 K1 2.853(8) .
O6 C9 1.203(17) .
O6 K3A 2.187(19) 8_655
O7 C9 1.241(16) .
O7 K5A 2.716(15) .
O8 C12 1.230(15) .
O8 K2 3.277(12) .
O9 C12 1.270(14) .
O9 K5A 2.76(2) 10_664
N1 C2 1.496(8) .
N1 H1 0.9100 .
N1 H2 0.9100 .
N2 C5 1.483(7) .
N2 H3 0.9100 .
N2 H4 0.9100 .
N3 C8 1.480(9) .
N3 H5 0.9100 .
N3 H6 0.9100 .
N4 C11 1.484(7) .
N4 H7 0.9100 .
N4 H8 0.9100 .
C1 C2 1.507(8) .
C1 K6A 3.484(18) 5
C1 H9 0.9900 .
C1 H10 0.9900 .
C2 C3 1.544(7) .
C2 H11 1.0000 .
C3 O21 1.27(2) 7_564
C4 C5 1.533(7) .
C4 H12 0.9900 .
C4 H13 0.9900 .
C5 C6 1.528(8) .
C5 H14 1.0000 .
C6 K4A 3.499(19) .
C7 C8 1.535(8) .
C7 H15 0.9900 .
C7 H16 0.9900 .
C8 C9 1.553(10) .
C8 H17 1.0000 .
C9 K3A 3.346(17) 8_655
C10 C11 1.530(7) .
C10 H18 0.9900 .
C10 H19 0.9900 .
C11 C12 1.553(12) .
C11 H20 1.0000 .
K1 O12 2.821(17) .
K1 O12 2.821(17) 8_655
K1 O12 2.821(17) 7_564
K1 O5 2.853(8) 7_564
K1 O5 2.853(8) 8_655
K1 K4A 4.099(19) .
K1 K4A 4.099(19) 7_564
K1 K4A 4.099(19) 8_655
K1 K2 4.678(19) .
K2 O14 2.690(16) .
K2 O14 2.690(16) 8_655
K2 O14 2.690(16) 7_564
K2 O24 3.01(5) 7_564
K2 O24 3.01(5) 8_655
K2 O24 3.01(5) .
K2 O8 3.277(12) 7_564
K2 O8 3.277(12) 8_655
K2 K6A 4.89(2) 7_564
K2 K6A 4.89(2) 8_655
K3A O6 2.187(19) 7_564
K3A O11 2.46(4) 5
K3A O19 2.50(5) 5
K3A O11 2.81(4) .
K3A O19 2.97(4) .
K3A K3A 3.015(19) 5
K3A K3A 3.015(19) 6
K3A O16 3.18(2) 7_564
K3A C9 3.346(17) 7_564
K3A K5A 4.911(18) 4_645
K3A K5A 5.001(18) 7_564
K4A O10 2.83(2) 12_466
K4A O25 3.04(6) .
K4A O26 3.11(5) 12_466
K4A K4A 3.21(3) 7_564
K4A K4A 3.21(3) 8_655
K4A O25 3.24(6) 8_655
K4A K5A 4.81(2) 3_466
K4A K5A 4.81(2) 12_466
K5A O10 2.76(2) .
K5A O9 2.76(2) 9_566
K5A O16 2.81(2) 9_566
K5A K4A 4.81(2) 3_566
K5A K4A 4.81(2) 11_656
K5A K3A 4.911(18) 4_655
K5A K3A 5.001(18) 8_655
K6A O13 2.76(2) .
K6A O15 2.79(2) .
K6A O24 2.84(5) .
K6A O17 2.95(3) 7_564
K6A C1 3.484(18) 6
K6A S1 3.731(18) 6
O10 K4A 2.83(2) 11_656
O11 K3A 2.46(4) 6
O16 K5A 2.81(2) 10_664
O16 K3A 3.18(2) 8_655
O17 K6A 2.95(3) 8_655
O19 K3A 2.50(5) 6
O21 C3 1.27(2) 8_655
O21 O3 1.41(2) 8_655
O25 O25 1.63(9) 7_564
O25 O25 1.63(9) 8_655
O25 K4A 3.24(6) 7_564
O26 K4A 3.11(5) 11_656

loop_
_geom_hbond_atom_site_label_D
_geom_hbond_atom_site_label_H
_geom_hbond_atom_site_label_A
_geom_hbond_distance_DH
_geom_hbond_distance_HA
_geom_hbond_distance_DA
_geom_hbond_angle_DHA
_geom_hbond_site_symmetry_A
N1 H1 O13 0.91 2.15 3.030(11) 162.9 .
N1 H2 O11 0.91 2.49 3.18(4) 133.1 .
N2 H3 O20 0.91 2.57 3.42(5) 156.2 .
N2 H4 O3 0.91 1.99 2.877(15) 164.0 8_655
N2 H4 O21 0.91 1.96 2.805(10) 153.7 .
N3 H5 O16 0.91 2.28 3.157(15) 161.3 .
N3 H6 O2 0.91 2.01 2.892(11) 162.3 8_655
N3 H6 O3 0.91 2.36 3.12(2) 140.1 8_655
N4 H7 O14 0.91 2.19 3.08(2) 168.2 .
N4 H8 O2 0.91 2.22 2.998(11) 143.0 8_655
N4 H8 O21 0.91 2.60 3.42(2) 149.9 .
C1 H10 S2 0.99 2.82 3.567(5) 132.5 .
C7 H15 O25 0.99 2.52 3.39(6) 146.5 3_566
N1 H1 O13 0.91 2.15 3.030(11) 162.9 .
N1 H2 O11 0.91 2.49 3.18(4) 133.1 .

loop_
_geom_torsion_atom_site_label_1
_geom_torsion_atom_site_label_2
_geom_torsion_atom_site_label_3
_geom_torsion_atom_site_label_4
_geom_torsion
_geom_torsion_site_symmetry_1
_geom_torsion_site_symmetry_4
Zn1 S1 C1 C2 155.7(3) . .
Rh1 S1 C1 C2 39.6(3) . .
K6A S1 C1 C2 -89.8(4) 5 .
Zn1 S1 C1 K6A -114.5(3) . 5
Rh1 S1 C1 K6A 129.4(3) . 5
Rh1 N1 C2 C1 49.3(5) . .
Rh1 N1 C2 C3 175.0(5) . .
S1 C1 C2 N1 -59.6(5) . .
K6A C1 C2 N1 -142.8(4) 5 .
S1 C1 C2 C3 176.6(4) . .
K6A C1 C2 C3 93.5(6) 5 .
K3A O2 C3 O21 -147.6(12) . 7_564
K3A O2 C3 O3 -78.8(12) . .
K3A O2 C3 C2 47.0(12) . .
O21 O3 C3 O2 -118.0(14) 7_564 .
O21 O3 C3 C2 112.5(13) 7_564 .
N1 C2 C3 O2 27.1(13) . .
C1 C2 C3 O2 150.2(11) . .
N1 C2 C3 O21 -138.4(13) . 7_564
C1 C2 C3 O21 -15.3(15) . 7_564
N1 C2 C3 O3 145.1(14) . .
C1 C2 C3 O3 -91.8(15) . .
Rh2 S2 C4 C5 36.4(4) . .
Zn1 S2 C4 C5 152.2(3) . .
Rh2 N2 C5 C6 172.3(5) . .
Rh2 N2 C5 C4 48.6(5) . .
S2 C4 C5 N2 -56.3(5) . .
S2 C4 C5 C6 -179.9(5) . .
K4A O5 C6 O4 -5.3(19) . .
K1 O5 C6 O4 118.8(15) . .
K4A O5 C6 C5 177.4(6) . .
K1 O5 C6 C5 -58.5(10) . .
K1 O5 C6 K4A 124.1(9) . .
N2 C5 C6 O5 177.8(7) . .
C4 C5 C6 O5 -60.2(10) . .
N2 C5 C6 O4 0.3(15) . .
C4 C5 C6 O4 122.2(13) . .
N2 C5 C6 K4A -177.1(16) . .
C4 C5 C6 K4A -55(2) . .
Rh2 S3 C7 C8 37.7(5) . .
Zn2 S3 C7 C8 153.5(4) . .
Rh2 N3 C8 C7 49.2(6) . .
Rh2 N3 C8 C9 172.5(5) . .
S3 C7 C8 N3 -58.0(6) . .
S3 C7 C8 C9 178.3(6) . .
K3A O6 C9 O7 -113(3) 8_655 .
K3A O6 C9 C8 58(3) 8_655 .
K5A O7 C9 O6 31(2) . .
K5A O7 C9 C8 -140.8(8) . .
K5A O7 C9 K3A 15.2(17) . 8_655
N3 C8 C9 O6 7.5(16) . .
C7 C8 C9 O6 129.7(14) . .
N3 C8 C9 O7 179.7(9) . .
C7 C8 C9 O7 -58.1(12) . .
N3 C8 C9 K3A 18.8(7) . 8_655
C7 C8 C9 K3A 141.0(6) . 8_655
Rh2 S4 C10 C11 38.3(5) . .
Zn1 S4 C10 C11 153.3(4) 6 .
Rh2 N4 C11 C10 51.7(7) . .
Rh2 N4 C11 C12 173.3(7) . .
S4 C10 C11 N4 -60.5(7) . .
S4 C10 C11 C12 176.2(8) . .
K2 O8 C12 O9 104(2) . .
K2 O8 C12 C11 -96.1(16) . .
K5A O9 C12 O8 145.2(15) 10_664 .
K5A O9 C12 C11 -14.9(18) 10_664 .
N4 C11 C12 O8 8.8(16) . .
C10 C11 C12 O8 129.3(12) . .
N4 C11 C12 O9 171.1(12) . .
C10 C11 C12 O9 -68.4(16) . .
